data_4300837
loop_
_publ_author_name
'John A. Groves'
'Paul A. Wright'
'Philip Lightfoot'

_publ_contact_author 'Philip Lightfoot'
_publ_contact_author_address
;

Dr P. Lightfoot

School of Chemistry

University of St Andrews

St Andrews

Fife KY16 9ST

UK

;
_publ_contact_author_email pl@st-and.ac.uk
_publ_section_title
;

Two Closely Related Lanthanum Phosphonate Frameworks Formed by

Anion-Directed Linking of Inorganic Chains

;
_journal_name_full 'Inorganic Chemistry'
_journal_page_first 1736
_journal_page_last 1739
_journal_paper_doi 10.1021/ic048456v
_journal_volume 44
_journal_year 2005
_chemical_formula_sum 'C9 H22 Cl La N3 O9 P3'
_chemical_formula_weight 583.57
_chemical_name_systematic
;

 ?

;
_space_group_IT_number 14
_symmetry_cell_setting monoclinic
_symmetry_space_group_name_Hall '-P 2ybc'
_symmetry_space_group_name_H-M 'P 1 21/c 1'
_atom_sites_solution_hydrogens geom
_atom_sites_solution_primary direct
_atom_sites_solution_secondary difmap
_audit_creation_method SHELXL-97
_cell_angle_alpha 90.00
_cell_angle_beta 102.521(2)
_cell_angle_gamma 90.00
_cell_formula_units_Z 4
_cell_length_a 6.1071(6)
_cell_length_b 21.710(2)
_cell_length_c 13.7316(13)
_cell_measurement_reflns_used 186
_cell_measurement_temperature 295(2)
_cell_volume 1777.3(3)
_computing_cell_refinement 'Bruker SMART'
_computing_data_collection 'Bruker SMART'
_computing_data_reduction 'Bruker SHELXTL'
_computing_molecular_graphics 'Bruker SHELXTL'
_computing_publication_material 'Bruker SHELXTL'
_computing_structure_refinement 'Bruker SHELXTL'
_computing_structure_solution 'Bruker SHELXTL'
_diffrn_ambient_temperature 295(2)
_diffrn_measured_fraction_theta_full 0.999
_diffrn_measured_fraction_theta_max 0.999
_diffrn_measurement_device_type 'CCD area detector'
_diffrn_measurement_method 'phi and omega scans'
_diffrn_radiation_monochromator graphite
_diffrn_radiation_source 'fine-focus sealed tube'
_diffrn_radiation_type MoK\a
_diffrn_radiation_wavelength 0.71073
_diffrn_reflns_av_R_equivalents 0.0847
_diffrn_reflns_av_sigmaI/netI 0.0798
_diffrn_reflns_limit_h_max 7
_diffrn_reflns_limit_h_min -5
_diffrn_reflns_limit_k_max 26
_diffrn_reflns_limit_k_min -26
_diffrn_reflns_limit_l_max 12
_diffrn_reflns_limit_l_min -16
_diffrn_reflns_number 10645
_diffrn_reflns_theta_full 25.36
_diffrn_reflns_theta_max 25.36
_diffrn_reflns_theta_min 1.79
_exptl_absorpt_coefficient_mu 2.876
_exptl_absorpt_correction_T_max 1.0000
_exptl_absorpt_correction_T_min 0.9178
_exptl_absorpt_correction_type multi-scan
_exptl_crystal_colour colorless
_exptl_crystal_density_diffrn 2.181
_exptl_crystal_density_method 'not measured'
_exptl_crystal_description needle
_exptl_crystal_F_000 1152
_exptl_crystal_size_max .3
_exptl_crystal_size_mid .03
_exptl_crystal_size_min .01
_refine_diff_density_max 0.850
_refine_diff_density_min -1.683
_refine_diff_density_rms 0.217
_refine_ls_extinction_coef 0.0019(2)
_refine_ls_extinction_expression Fc^*^=kFc[1+0.001xFc^2^\l^3^/sin(2\q)]^-1/4^
_refine_ls_extinction_method SHELXL
_refine_ls_goodness_of_fit_ref 1.250
_refine_ls_hydrogen_treatment mixed
_refine_ls_matrix_type full
_refine_ls_number_parameters 237
_refine_ls_number_reflns 3259
_refine_ls_number_restraints 0
_refine_ls_restrained_S_all 1.250
_refine_ls_R_factor_all 0.1076
_refine_ls_R_factor_gt 0.0792
_refine_ls_shift/su_max 0.019
_refine_ls_shift/su_mean 0.001
_refine_ls_structure_factor_coef Fsqd
_refine_ls_weighting_details 'calc w=1/[\s^2^(Fo^2^)+(0.0167P)^2^+33.0082P] where P=(Fo^2^+2Fc^2^)/3'
_refine_ls_weighting_scheme calc
_refine_ls_wR_factor_gt 0.1264
_refine_ls_wR_factor_ref 0.1340
_reflns_number_gt 2588
_reflns_number_total 3259
_reflns_threshold_expression >2sigma(I)
_cod_data_source_file ic048456vsi20041104_054522_2.cif
_cod_data_source_block (I)
_cod_depositor_comments
;
The following automatic conversions were performed:
'_symmetry_cell_setting' value 'Monoclinic' changed to 'monoclinic'
according to '/home/saulius/struct/CIF-dictionaries/cif_core.dic'
dictionary named 'cif_core.dic' version 2.4.1 from 2010-06-29.

Automatic conversion script
Id: cif_fix_enum 1527 2010-12-29 10:47:43Z saulius 
;
_cod_original_sg_symbol_H-M 'P 1 21/c 1 '
_cod_database_code 4300837

loop_
_symmetry_equiv_pos_as_xyz
'x, y, z'
'-x, y+1/2, -z+1/2'
'-x, -y, -z'
'x, -y-1/2, z-1/2'

loop_
_atom_site_label
_atom_site_type_symbol
_atom_site_fract_x
_atom_site_fract_y
_atom_site_fract_z
_atom_site_U_iso_or_equiv
_atom_site_adp_type
_atom_site_occupancy
_atom_site_symmetry_multiplicity
_atom_site_calc_flag
_atom_site_refinement_flags
_atom_site_disorder_assembly
_atom_site_disorder_group
La1 La 0.34031(11) 0.48499(3) 0.62502(5) 0.0109(2) Uani 1 1 d . . .
Cl1 Cl 0.2131(6) 0.32672(17) 1.0551(3) 0.0365(9) Uani 1 1 d . . .
P1 P -0.1736(5) 0.55863(12) 0.6571(2) 0.0124(6) Uani 1 1 d . . .
P2 P -0.2026(5) 0.39320(13) 0.5595(2) 0.0131(6) Uani 1 1 d . . .
P3 P 0.6059(5) 0.38540(13) 0.8466(2) 0.0163(7) Uani 1 1 d . . .
O1 O -0.2726(13) 0.5316(3) 0.5563(6) 0.0170(18) Uani 1 1 d . . .
O2 O 0.0653(12) 0.5401(3) 0.7038(6) 0.0159(17) Uani 1 1 d . . .
O3 O -0.3331(13) 0.5476(3) 0.7286(6) 0.0164(17) Uani 1 1 d . . .
O4 O 0.0390(12) 0.4098(4) 0.6039(6) 0.0214(19) Uani 1 1 d . . .
O5 O -0.2782(13) 0.4094(3) 0.4505(6) 0.0168(17) Uani 1 1 d . . .
O6 O -0.3643(14) 0.4100(4) 0.6232(6) 0.0229(19) Uani 1 1 d . . .
O7 O 0.4288(12) 0.4293(3) 0.7947(6) 0.0179(18) Uani 1 1 d . . .
O8 O 0.5845(15) 0.3763(4) 0.9590(6) 0.025(2) Uani 1 1 d . . .
H8 H 0.5695 0.4100 0.9838 0.037 Uiso 1 1 calc R . .
O9 O 0.6261(14) 0.3236(4) 0.8024(6) 0.025(2) Uani 1 1 d . . .
C1 C -0.187(2) 0.6413(5) 0.6305(9) 0.018(3) Uani 1 1 d . . .
H1A H -0.1052 0.6495 0.5788 0.022 Uiso 1 1 calc R . .
H1B H -0.3425 0.6525 0.6044 0.022 Uiso 1 1 calc R . .
C2 C -0.161(2) 0.7476(5) 0.7012(9) 0.021(3) Uani 1 1 d . . .
H2A H -0.3231 0.7499 0.6789 0.025 Uiso 1 1 calc R . .
H2B H -0.0952 0.7638 0.6484 0.025 Uiso 1 1 calc R . .
C3 C -0.090(2) 0.7866(5) 0.7924(9) 0.017(3) Uani 1 1 d . . .
H3A H -0.1723 0.7742 0.8421 0.021 Uiso 1 1 calc R . .
H3B H -0.1265 0.8293 0.7755 0.021 Uiso 1 1 calc R . .
C4 C 0.2386(19) 0.7152(5) 0.8423(9) 0.018(3) Uani 1 1 d . . .
H4A H 0.4013 0.7142 0.8579 0.021 Uiso 1 1 calc R . .
H4B H 0.1875 0.6948 0.8962 0.021 Uiso 1 1 calc R . .
C5 C 0.154(2) 0.6804(6) 0.7476(9) 0.025(3) Uani 1 1 d . . .
H5A H 0.2151 0.6985 0.6945 0.030 Uiso 1 1 calc R . .
H5B H 0.2047 0.6380 0.7561 0.030 Uiso 1 1 calc R . .
C6 C 0.214(2) 0.8089(5) 0.9385(9) 0.022(3) Uani 1 1 d . . .
H6A H 0.3627 0.7959 0.9724 0.026 Uiso 1 1 calc R . .
H6B H 0.1084 0.7929 0.9759 0.026 Uiso 1 1 calc R . .
C7 C 0.8797(18) 0.4228(5) 0.8667(9) 0.017(3) Uani 1 1 d . . .
H7A H 0.9812 0.4007 0.9194 0.021 Uiso 1 1 calc R . .
H7B H 0.9365 0.4182 0.8064 0.021 Uiso 1 1 calc R . .
C8 C 0.7632(18) 0.5080(5) 0.9732(8) 0.017(2) Uani 1 1 d . . .
H8A H 0.7496 0.5525 0.9748 0.021 Uiso 1 1 calc R . .
H8B H 0.6131 0.4909 0.9558 0.021 Uiso 1 1 calc R . .
C9 C 1.1221(17) 0.5146(6) 0.9247(8) 0.018(2) Uani 1 1 d . . .
H9A H 1.1182 0.5593 0.9249 0.022 Uiso 1 1 calc R . .
H9B H 1.2079 0.5017 0.8766 0.022 Uiso 1 1 calc R . .
N1 N -0.0936(15) 0.6819(4) 0.7195(7) 0.016(2) Uani 1 1 d . . .
H1 H -0.1478 0.6681 0.7723 0.019 Uiso 1 1 calc R . .
N2 N 0.1613(15) 0.7810(4) 0.8364(7) 0.014(2) Uani 1 1 d . . .
H2 H 0.2369 0.8022 0.7969 0.017 Uiso 1 1 calc R . .
N3 N 0.8889(14) 0.4905(4) 0.8940(6) 0.0141(19) Uani 1 1 d . . .
H3 H 0.8230 0.5113 0.8377 0.017 Uiso 1 1 calc R . .

loop_
_atom_site_aniso_label
_atom_site_aniso_U_11
_atom_site_aniso_U_22
_atom_site_aniso_U_33
_atom_site_aniso_U_23
_atom_site_aniso_U_13
_atom_site_aniso_U_12
La1 0.0112(3) 0.0122(3) 0.0092(3) -0.0003(3) 0.0018(2) -0.0002(3)
Cl1 0.0266(18) 0.041(2) 0.043(2) 0.0164(17) 0.0099(16) 0.0025(15)
P1 0.0130(15) 0.0100(13) 0.0137(15) -0.0001(11) 0.0017(13) -0.0007(11)
P2 0.0141(15) 0.0104(14) 0.0152(16) 0.0004(12) 0.0044(12) 0.0004(11)
P3 0.0147(16) 0.0183(15) 0.0154(16) 0.0017(12) 0.0022(12) -0.0001(12)
O1 0.025(4) 0.010(4) 0.014(4) -0.003(3) 0.000(4) -0.003(3)
O2 0.016(4) 0.017(4) 0.014(4) 0.000(3) 0.000(3) 0.003(3)
O3 0.018(4) 0.021(4) 0.012(4) 0.001(3) 0.008(3) 0.002(3)
O4 0.005(4) 0.020(4) 0.037(5) 0.005(4) 0.001(4) -0.007(3)
O5 0.022(4) 0.015(4) 0.015(4) 0.003(3) 0.007(4) 0.004(3)
O6 0.027(5) 0.020(4) 0.024(5) 0.004(4) 0.011(4) 0.007(4)
O7 0.014(4) 0.022(4) 0.019(4) 0.003(3) 0.004(4) 0.001(3)
O8 0.034(5) 0.026(5) 0.017(5) 0.006(4) 0.009(4) 0.004(4)
O9 0.033(5) 0.016(4) 0.027(5) -0.003(4) 0.013(4) -0.004(4)
C1 0.021(7) 0.018(6) 0.013(6) -0.009(5) -0.002(5) -0.002(5)
C2 0.023(7) 0.015(6) 0.024(7) 0.006(5) 0.006(6) 0.006(5)
C3 0.024(6) 0.017(6) 0.013(6) -0.001(5) 0.007(5) 0.006(5)
C4 0.016(6) 0.008(5) 0.030(7) 0.008(5) 0.006(5) -0.002(4)
C5 0.025(7) 0.025(7) 0.022(7) -0.003(6) 0.001(6) 0.004(6)
C6 0.020(6) 0.020(6) 0.019(7) 0.002(5) -0.007(5) -0.003(5)
C7 0.015(6) 0.011(5) 0.027(7) -0.006(5) 0.006(5) 0.002(5)
C8 0.011(5) 0.019(6) 0.020(6) -0.005(5) -0.001(5) 0.000(5)
C9 0.010(5) 0.029(6) 0.013(6) 0.000(6) -0.003(4) 0.003(5)
N1 0.019(5) 0.009(4) 0.022(6) 0.007(4) 0.008(4) 0.003(4)
N2 0.019(5) 0.014(5) 0.013(5) 0.006(4) 0.011(4) 0.002(4)
N3 0.015(5) 0.019(5) 0.008(4) 0.001(4) 0.001(4) -0.005(4)

loop_
_atom_type_symbol
_atom_type_description
_atom_type_scat_dispersion_real
_atom_type_scat_dispersion_imag
_atom_type_scat_source
C C 0.0033 0.0016 'International Tables Vol C Tables 4.2.6.8 and 6.1.1.4'
H H 0.0000 0.0000 'International Tables Vol C Tables 4.2.6.8 and 6.1.1.4'
N N 0.0061 0.0033 'International Tables Vol C Tables 4.2.6.8 and 6.1.1.4'
O O 0.0106 0.0060 'International Tables Vol C Tables 4.2.6.8 and 6.1.1.4'
P P 0.1023 0.0942 'International Tables Vol C Tables 4.2.6.8 and 6.1.1.4'
La La -0.2871 2.4523 'International Tables Vol C Tables 4.2.6.8 and 6.1.1.4'
Cl Cl 0.1484 0.1585 'International Tables Vol C Tables 4.2.6.8 and 6.1.1.4'

loop_
_geom_angle_atom_site_label_1
_geom_angle_atom_site_label_2
_geom_angle_atom_site_label_3
_geom_angle
_geom_angle_site_symmetry_1
_geom_angle_site_symmetry_3
_geom_angle_publ_flag
O4 La1 O6 95.4(3) . 1_655 ?
O4 La1 O1 79.9(3) . 3_566 ?
O6 La1 O1 81.6(3) 1_655 3_566 ?
O4 La1 O2 79.1(3) . . ?
O6 La1 O2 153.7(3) 1_655 . ?
O1 La1 O2 121.9(3) 3_566 . ?
O4 La1 O5 121.4(3) . 3_566 ?
O6 La1 O5 130.7(3) 1_655 3_566 ?
O1 La1 O5 74.8(2) 3_566 3_566 ?
O2 La1 O5 71.6(2) . 3_566 ?
O4 La1 O3 153.8(3) . 1_655 ?
O6 La1 O3 82.6(3) 1_655 1_655 ?
O1 La1 O3 125.2(2) 3_566 1_655 ?
O2 La1 O3 91.2(2) . 1_655 ?
O5 La1 O3 77.1(2) 3_566 1_655 ?
O4 La1 O7 78.3(3) . . ?
O6 La1 O7 71.6(3) 1_655 . ?
O1 La1 O7 143.4(2) 3_566 . ?
O2 La1 O7 82.1(2) . . ?
O5 La1 O7 141.7(2) 3_566 . ?
O3 La1 O7 76.2(2) 1_655 . ?
O4 La1 O1 147.4(3) . 1_655 ?
O6 La1 O1 64.7(2) 1_655 1_655 ?
O1 La1 O1 72.1(3) 3_566 1_655 ?
O2 La1 O1 130.2(2) . 1_655 ?
O5 La1 O1 67.0(2) 3_566 1_655 ?
O3 La1 O1 53.8(2) 1_655 1_655 ?
O7 La1 O1 115.5(2) . 1_655 ?
O4 La1 P1 166.61(19) . 1_655 ?
O6 La1 P1 71.3(2) 1_655 1_655 ?
O1 La1 P1 98.87(19) 3_566 1_655 ?
O2 La1 P1 112.26(18) . 1_655 ?
O5 La1 P1 70.46(18) 3_566 1_655 ?
O3 La1 P1 26.81(17) 1_655 1_655 ?
O7 La1 P1 95.72(18) . 1_655 ?
O1 La1 P1 26.96(15) 1_655 1_655 ?
O1 P1 O2 116.3(5) . . ?
O1 P1 O3 109.9(5) . . ?
O2 P1 O3 111.9(4) . . ?
O1 P1 C1 102.0(5) . . ?
O2 P1 C1 110.0(5) . . ?
O3 P1 C1 105.8(5) . . ?
O1 P1 La1 61.3(3) . 1_455 ?
O2 P1 La1 132.9(3) . 1_455 ?
O3 P1 La1 48.7(3) . 1_455 ?
C1 P1 La1 116.5(4) . 1_455 ?
O6 P2 O5 115.0(5) . . ?
O6 P2 O4 114.5(5) . . ?
O5 P2 O4 113.9(5) . . ?
O6 P2 C6 101.7(6) . 2_546 ?
O5 P2 C6 104.1(5) . 2_546 ?
O4 P2 C6 105.6(5) . 2_546 ?
O9 P3 O7 119.6(5) . . ?
O9 P3 O8 108.4(5) . . ?
O7 P3 O8 109.7(5) . . ?
O9 P3 C7 107.9(5) . . ?
O7 P3 C7 109.4(5) . . ?
O8 P3 C7 100.0(5) . . ?
P1 O1 La1 159.1(5) . 3_566 ?
P1 O1 La1 91.7(4) . 1_455 ?
La1 O1 La1 107.9(3) 3_566 1_455 ?
P1 O2 La1 128.4(4) . . ?
P1 O3 La1 104.5(4) . 1_455 ?
P2 O4 La1 148.8(5) . . ?
P2 O5 La1 127.5(4) . 3_566 ?
P2 O6 La1 138.8(5) . 1_455 ?
P3 O7 La1 135.7(5) . . ?
N1 C1 P1 114.6(8) . . ?
N1 C2 C3 112.3(10) . . ?
C2 C3 N2 111.8(9) . . ?
C5 C4 N2 112.8(9) . . ?
N1 C5 C4 110.9(10) . . ?
N2 C6 P2 114.6(8) . 2_556 ?
N3 C7 P3 116.9(7) . . ?
C9 C8 N3 112.4(9) 3_767 . ?
N3 C9 C8 111.8(9) . 3_767 ?
C5 N1 C2 107.2(9) . . ?
C5 N1 C1 112.5(9) . . ?
C2 N1 C1 112.2(9) . . ?
C6 N2 C4 109.5(8) . . ?
C6 N2 C3 109.3(9) . . ?
C4 N2 C3 112.0(8) . . ?
C9 N3 C8 108.1(8) . . ?
C9 N3 C7 113.2(9) . . ?
C8 N3 C7 115.2(9) . . ?

loop_
_geom_bond_atom_site_label_1
_geom_bond_atom_site_label_2
_geom_bond_distance
_geom_bond_site_symmetry_2
_geom_bond_publ_flag
La1 O4 2.429(7) . ?
La1 O6 2.434(8) 1_655 ?
La1 O1 2.461(8) 3_566 ?
La1 O2 2.492(8) . ?
La1 O5 2.511(7) 3_566 ?
La1 O3 2.572(8) 1_655 ?
La1 O7 2.576(8) . ?
La1 O1 2.910(8) 1_655 ?
La1 P1 3.316(3) 1_655 ?
P1 O1 1.504(8) . ?
P1 O2 1.515(8) . ?
P1 O3 1.545(8) . ?
P1 C1 1.829(11) . ?
P1 La1 3.316(3) 1_455 ?
P2 O6 1.499(9) . ?
P2 O5 1.509(8) . ?
P2 O4 1.513(8) . ?
P2 C6 1.831(12) 2_546 ?
P3 O9 1.488(8) . ?
P3 O7 1.501(8) . ?
P3 O8 1.589(8) . ?
P3 C7 1.825(11) . ?
O1 La1 2.461(8) 3_566 ?
O1 La1 2.910(8) 1_455 ?
O3 La1 2.572(8) 1_455 ?
O5 La1 2.511(7) 3_566 ?
O6 La1 2.434(8) 1_455 ?
C1 N1 1.515(14) . ?
C2 N1 1.492(13) . ?
C2 C3 1.496(16) . ?
C3 N2 1.527(14) . ?
C4 C5 1.495(16) . ?
C4 N2 1.502(13) . ?
C5 N1 1.478(15) . ?
C6 N2 1.498(15) . ?
C6 P2 1.831(12) 2_556 ?
C7 N3 1.515(13) . ?
C8 C9 1.507(15) 3_767 ?
C8 N3 1.509(14) . ?
C9 N3 1.490(13) . ?
C9 C8 1.507(15) 3_767 ?
